data_8105579
loop_
_publ_author_name
'Yuan, Lin'
'Yuan, Xian-You'
'Li, Zhong-Yan'

_publ_section_title
;
 Crystal structure of 2-(furan-2-yl)-5-methyl-1,3-dioxane-5-carboxylic
 acid, C10H12O5
;
_journal_issue 1
_journal_name_full 'Zeitschrift f\"ur Kristallographie - New Crystal Structures'
_journal_page_first 177
_journal_page_last 178
_journal_paper_doi 10.1515/ncrs-2018-0270
_journal_volume 234
_journal_year 2018
_chemical_formula_moiety 'C10 H12 O5'
_chemical_formula_sum 'C10 H12 O5'
_chemical_formula_weight 212.20
_space_group_crystal_system monoclinic
_space_group_IT_number 14
_space_group_name_Hall '-P 2ybc'
_space_group_name_H-M_alt 'P 1 21/c 1'
_atom_sites_solution_hydrogens mixed
_atom_sites_solution_primary direct
_cell_angle_alpha 90
_cell_angle_beta 123.733(17)
_cell_angle_gamma 90
_cell_formula_units_Z 4
_cell_length_a 5.6706(16)
_cell_length_b 32.091(9)
_cell_length_c 6.5636(14)
_cell_measurement_reflns_used 3614
_cell_measurement_temperature 296(2)
_cell_measurement_theta_max 27.41
_cell_measurement_theta_min 2.54
_cell_volume 993.3(5)
_computing_cell_refinement 'SAINT v8.34A (Bruker, 2013)'
_computing_data_reduction 'SAINT v8.34A (Bruker, 2013)'
_computing_molecular_graphics 'Olex2 (Dolomanov et al., 2009)'
_computing_publication_material 'Olex2 (Dolomanov et al., 2009)'
_computing_structure_refinement 'XL (Sheldrick, 2008)'
_computing_structure_solution 'XS (Sheldrick, 2008)'
_diffrn_ambient_temperature 296.15
_diffrn_measured_fraction_theta_full 0.992
_diffrn_measured_fraction_theta_max 0.992
_diffrn_measurement_device_type 'Bruker APEX-II CCD'
_diffrn_measurement_method '\f and \w scans'
_diffrn_radiation_type MoK\a
_diffrn_radiation_wavelength 0.71073
_diffrn_reflns_av_R_equivalents 0.0209
_diffrn_reflns_av_unetI/netI 0.0172
_diffrn_reflns_Laue_measured_fraction_full 0.992
_diffrn_reflns_Laue_measured_fraction_max 0.992
_diffrn_reflns_limit_h_max 6
_diffrn_reflns_limit_h_min -6
_diffrn_reflns_limit_k_max 38
_diffrn_reflns_limit_k_min -31
_diffrn_reflns_limit_l_max 7
_diffrn_reflns_limit_l_min -7
_diffrn_reflns_number 4601
_diffrn_reflns_point_group_measured_fraction_full 0.992
_diffrn_reflns_point_group_measured_fraction_max 0.992
_diffrn_reflns_theta_full 25.000
_diffrn_reflns_theta_max 25.000
_diffrn_reflns_theta_min 2.539
_diffrn_standards_number 0
_exptl_absorpt_coefficient_mu 0.115
_exptl_absorpt_correction_T_max 0.7455
_exptl_absorpt_correction_T_min 0.6736
_exptl_absorpt_correction_type multi-scan
_exptl_absorpt_process_details
;
SADABS-2014/5 (Bruker,2014/5) was used for absorption correction.
wR2(int) was 0.0441 before and 0.0222 after correction.
The Ratio of minimum to maximum transmission is 0.9036.
The \l/2 correction factor is 0.00150.
;
_exptl_crystal_density_diffrn 1.419
_exptl_crystal_description block
_exptl_crystal_F_000 448
_refine_diff_density_max 0.210
_refine_diff_density_min -0.195
_refine_diff_density_rms 0.032
_refine_ls_extinction_coef 0.061(5)
_refine_ls_extinction_expression Fc^*^=kFc[1+0.001xFc^2^\l^3^/sin(2\q)]^-1/4^
_refine_ls_extinction_method 'SHELXL-2014/7 (Sheldrick 2014'
_refine_ls_goodness_of_fit_ref 1.063
_refine_ls_hydrogen_treatment mixed
_refine_ls_matrix_type full
_refine_ls_number_parameters 142
_refine_ls_number_reflns 1734
_refine_ls_number_restraints 0
_refine_ls_restrained_S_all 1.063
_refine_ls_R_factor_all 0.0381
_refine_ls_R_factor_gt 0.0359
_refine_ls_shift/su_max 0.000
_refine_ls_shift/su_mean 0.000
_refine_ls_structure_factor_coef Fsqd
_refine_ls_weighting_details 'w=1/[\s^2^(Fo^2^)+(0.0342P)^2^+0.4209P] where P=(Fo^2^+2Fc^2^)/3'
_refine_ls_weighting_scheme calc
_refine_ls_wR_factor_gt 0.0877
_refine_ls_wR_factor_ref 0.0893
_reflns_Friedel_coverage 0.000
_reflns_Friedel_fraction_full .
_reflns_Friedel_fraction_max .
_reflns_number_gt 1620
_reflns_number_total 1734
_reflns_threshold_expression 'I > 2\s(I)'
_cod_data_source_file suppl_ncrs-2018-0270_suppl.cif
_cod_data_source_block 1703261_0m
_cod_database_code 8105579
_shelx_space_group_comment
;
The symmetry employed for this shelxl refinement is uniquely defined
by the following loop, which should always be used as a source of
symmetry information in preference to the above space-group names.
They are only intended as comments.
;
_olex2_refinement_description
;
1. Fixed Uiso
 At 1.2 times of:
  All C(H) groups, All C(H,H) groups
 At 1.5 times of:
  All C(H,H,H) groups
2.a Ternary CH refined with riding coordinates:
 C1(H1)
2.b Secondary CH2 refined with riding coordinates:
 C6(H6A,H6B), C7(H7A,H7B)
2.c Aromatic/amide H refined with riding coordinates:
 C5(H5A), C3(H3), C4(H4)
2.d Idealised Me refined as rotating group:
 C9(H9A,H9B,H9C)
;

loop_
_space_group_symop_operation_xyz
'x, y, z'
'-x, y+1/2, -z+1/2'
'-x, -y, -z'
'x, -y-1/2, z-1/2'

loop_
_atom_site_label
_atom_site_type_symbol
_atom_site_fract_x
_atom_site_fract_y
_atom_site_fract_z
_atom_site_U_iso_or_equiv
_atom_site_adp_type
_atom_site_occupancy
_atom_site_site_symmetry_order
_atom_site_calc_flag
_atom_site_refinement_flags_posn
_atom_site_refinement_flags_adp
_atom_site_refinement_flags_occupancy
_atom_site_disorder_assembly
_atom_site_disorder_group
O2 O 0.1742(2) -0.13452(3) -0.80129(18) 0.0348(3) Uani 1 1 d . . . . .
O3 O -0.3163(2) -0.12762(3) -1.00896(18) 0.0340(3) Uani 1 1 d . . . . .
O1 O -0.3698(2) -0.19894(4) -1.2770(2) 0.0459(3) Uani 1 1 d . . . . .
O5 O -0.2418(2) -0.02936(4) -0.9773(2) 0.0589(4) Uani 1 1 d . . . . .
O4 O 0.2246(2) -0.03427(4) -0.7735(3) 0.0581(4) Uani 1 1 d . . . . .
C9 C 0.0189(4) -0.06184(6) -0.4358(3) 0.0474(4) Uani 1 1 d . . . . .
H9A H 0.0184 -0.0834 -0.3347 0.071 Uiso 1 1 calc GR . . . .
H9B H -0.1353 -0.0430 -0.4846 0.071 Uiso 1 1 calc GR . . . .
H9C H 0.1950 -0.0469 -0.3452 0.071 Uiso 1 1 calc GR . . . .
C5 C -0.3411(4) -0.22090(5) -1.4410(3) 0.0507(5) Uani 1 1 d . . . . .
H5A H -0.4830 -0.2371 -1.5674 0.061 Uiso 1 1 calc R . . . .
C8 C -0.0156(3) -0.08141(4) -0.6648(3) 0.0322(3) Uani 1 1 d . . . . .
C1 C -0.0865(3) -0.15549(4) -0.9183(3) 0.0324(3) Uani 1 1 d . . . . .
H1 H -0.0863 -0.1748 -0.8027 0.039 Uiso 1 1 calc R . . . .
C2 C -0.1149(3) -0.17941(4) -1.1250(3) 0.0347(4) Uani 1 1 d . . . . .
C6 C 0.2236(3) -0.11237(5) -0.5907(3) 0.0347(4) Uani 1 1 d . . . . .
H6A H 0.4026 -0.0976 -0.5134 0.042 Uiso 1 1 calc R . . . .
H6B H 0.2358 -0.1320 -0.4730 0.042 Uiso 1 1 calc R . . . .
C7 C -0.2948(3) -0.10533(5) -0.8096(3) 0.0341(4) Uani 1 1 d . . . . .
H7A H -0.3056 -0.1248 -0.7021 0.041 Uiso 1 1 calc R . . . .
H7B H -0.4521 -0.0860 -0.8731 0.041 Uiso 1 1 calc R . . . .
C10 C -0.0100(3) -0.04637(4) -0.8186(3) 0.0337(3) Uani 1 1 d . . . . .
C3 C 0.0656(4) -0.18872(5) -1.1893(3) 0.0435(4) Uani 1 1 d . . . . .
H3 H 0.2511 -0.1793 -1.1143 0.052 Uiso 1 1 calc R . . . .
C4 C -0.0824(4) -0.21589(5) -1.3951(3) 0.0482(4) Uani 1 1 d . . . . .
H4 H -0.0124 -0.2278 -1.4805 0.058 Uiso 1 1 calc R . . . .
H5 H -0.229(8) 0.0006(13) -1.094(7) 0.186(15) Uiso 1 1 d . . . . .

loop_
_atom_site_aniso_label
_atom_site_aniso_U_11
_atom_site_aniso_U_22
_atom_site_aniso_U_33
_atom_site_aniso_U_23
_atom_site_aniso_U_13
_atom_site_aniso_U_12
O2 0.0285(5) 0.0369(6) 0.0366(6) -0.0025(4) 0.0166(5) -0.0001(4)
O3 0.0281(5) 0.0366(6) 0.0325(6) -0.0036(4) 0.0138(4) -0.0003(4)
O1 0.0426(7) 0.0445(7) 0.0473(7) -0.0115(5) 0.0230(6) -0.0062(5)
O5 0.0377(7) 0.0500(7) 0.0672(9) 0.0240(6) 0.0156(6) 0.0029(6)
O4 0.0405(7) 0.0500(7) 0.0820(10) 0.0221(7) 0.0329(7) 0.0011(6)
C9 0.0508(10) 0.0504(10) 0.0406(9) -0.0098(8) 0.0252(8) -0.0041(8)
C5 0.0619(12) 0.0418(9) 0.0430(10) -0.0118(8) 0.0257(9) -0.0041(8)
C8 0.0311(8) 0.0333(8) 0.0306(7) -0.0014(6) 0.0161(6) -0.0013(6)
C1 0.0323(8) 0.0294(7) 0.0354(8) 0.0029(6) 0.0189(7) -0.0007(6)
C2 0.0386(8) 0.0279(7) 0.0364(8) 0.0015(6) 0.0201(7) -0.0018(6)
C6 0.0309(8) 0.0360(8) 0.0305(8) 0.0009(6) 0.0129(6) -0.0006(6)
C7 0.0326(8) 0.0355(8) 0.0381(8) -0.0020(6) 0.0220(7) -0.0011(6)
C10 0.0309(8) 0.0302(8) 0.0369(8) -0.0029(6) 0.0169(7) -0.0012(6)
C3 0.0497(10) 0.0400(9) 0.0495(10) -0.0017(7) 0.0330(8) -0.0035(7)
C4 0.0696(12) 0.0390(9) 0.0481(10) -0.0015(7) 0.0403(9) 0.0018(8)

loop_
_atom_type_symbol
_atom_type_description
_atom_type_scat_dispersion_real
_atom_type_scat_dispersion_imag
_atom_type_scat_source
C C 0.0033 0.0016 'International Tables Vol C Tables 4.2.6.8 and 6.1.1.4'
H H 0.0000 0.0000 'International Tables Vol C Tables 4.2.6.8 and 6.1.1.4'
O O 0.0106 0.0060 'International Tables Vol C Tables 4.2.6.8 and 6.1.1.4'

loop_
_geom_angle_atom_site_label_1
_geom_angle_atom_site_label_2
_geom_angle_atom_site_label_3
_geom_angle
_geom_angle_site_symmetry_1
_geom_angle_site_symmetry_3
C1 O2 C6 110.34(10) . .
C1 O3 C7 109.90(11) . .
C2 O1 C5 105.68(13) . .
C10 O5 H5 116.5(16) . .
H9A C9 H9B 109.5 . .
H9A C9 H9C 109.5 . .
H9B C9 H9C 109.5 . .
C8 C9 H9A 109.5 . .
C8 C9 H9B 109.5 . .
C8 C9 H9C 109.5 . .
O1 C5 H5A 124.6 . .
C4 C5 O1 110.87(15) . .
C4 C5 H5A 124.6 . .
C6 C8 C9 110.26(12) . .
C7 C8 C9 109.81(12) . .
C7 C8 C6 107.58(12) . .
C10 C8 C9 107.96(12) . .
C10 C8 C6 110.44(12) . .
C10 C8 C7 110.80(12) . .
O2 C1 O3 111.85(11) . .
O2 C1 H1 109.4 . .
O2 C1 C2 107.12(11) . .
O3 C1 H1 109.4 . .
O3 C1 C2 109.62(12) . .
C2 C1 H1 109.4 . .
O1 C2 C1 115.88(13) . .
C3 C2 O1 110.51(14) . .
C3 C2 C1 133.44(15) . .
O2 C6 C8 110.57(11) . .
O2 C6 H6A 109.5 . .
O2 C6 H6B 109.5 . .
C8 C6 H6A 109.5 . .
C8 C6 H6B 109.5 . .
H6A C6 H6B 108.1 . .
O3 C7 C8 110.60(11) . .
O3 C7 H7A 109.5 . .
O3 C7 H7B 109.5 . .
C8 C7 H7A 109.5 . .
C8 C7 H7B 109.5 . .
H7A C7 H7B 108.1 . .
O5 C10 C8 118.07(13) . .
O4 C10 O5 122.98(14) . .
O4 C10 C8 118.84(13) . .
C2 C3 H3 126.7 . .
C2 C3 C4 106.51(16) . .
C4 C3 H3 126.7 . .
C5 C4 C3 106.44(15) . .
C5 C4 H4 126.8 . .
C3 C4 H4 126.8 . .

loop_
_geom_bond_atom_site_label_1
_geom_bond_atom_site_label_2
_geom_bond_distance
_geom_bond_site_symmetry_2
O2 C1 1.4026(17) .
O2 C6 1.4364(18) .
O3 C1 1.4109(17) .
O3 C7 1.4361(17) .
O1 C5 1.370(2) .
O1 C2 1.3696(19) .
O5 C10 1.2610(19) .
O5 H5 1.26(4) .
O4 C10 1.2528(18) .
C9 H9A 0.9600 .
C9 H9B 0.9600 .
C9 H9C 0.9600 .
C9 C8 1.538(2) .
C5 H5A 0.9300 .
C5 C4 1.334(3) .
C8 C6 1.527(2) .
C8 C7 1.526(2) .
C8 C10 1.523(2) .
C1 H1 0.9800 .
C1 C2 1.487(2) .
C2 C3 1.340(2) .
C6 H6A 0.9700 .
C6 H6B 0.9700 .
C7 H7A 0.9700 .
C7 H7B 0.9700 .
C3 H3 0.9300 .
C3 C4 1.425(2) .
C4 H4 0.9300 .

loop_
_geom_torsion_atom_site_label_1
_geom_torsion_atom_site_label_2
_geom_torsion_atom_site_label_3
_geom_torsion_atom_site_label_4
_geom_torsion
_geom_torsion_site_symmetry_1
_geom_torsion_site_symmetry_2
_geom_torsion_site_symmetry_3
_geom_torsion_site_symmetry_4
O2 C1 C2 O1 -173.93(11) . . . .
O2 C1 C2 C3 11.4(2) . . . .
O3 C1 C2 O1 -52.38(16) . . . .
O3 C1 C2 C3 132.93(18) . . . .
O1 C5 C4 C3 -0.4(2) . . . .
O1 C2 C3 C4 0.00(18) . . . .
C9 C8 C6 O2 172.90(12) . . . .
C9 C8 C7 O3 -173.62(12) . . . .
C9 C8 C10 O5 -89.55(17) . . . .
C9 C8 C10 O4 86.67(17) . . . .
C5 O1 C2 C1 -176.13(13) . . . .
C5 O1 C2 C3 -0.25(17) . . . .
C1 O2 C6 C8 -58.09(15) . . . .
C1 O3 C7 C8 58.55(15) . . . .
C1 C2 C3 C4 174.90(16) . . . .
C2 O1 C5 C4 0.42(19) . . . .
C2 C3 C4 C5 0.3(2) . . . .
C6 O2 C1 O3 62.92(14) . . . .
C6 O2 C1 C2 -176.94(11) . . . .
C6 C8 C7 O3 -53.60(15) . . . .
C6 C8 C10 O5 149.83(14) . . . .
C6 C8 C10 O4 -33.95(19) . . . .
C7 O3 C1 O2 -63.08(14) . . . .
C7 O3 C1 C2 178.25(11) . . . .
C7 C8 C6 O2 53.18(15) . . . .
C7 C8 C10 O5 30.73(18) . . . .
C7 C8 C10 O4 -153.05(14) . . . .
C10 C8 C6 O2 -67.86(15) . . . .
C10 C8 C7 O3 67.21(15) . . . .
